data_4027493
loop_
_publ_author_name
'Alankriti Bajpai'
'Palani Natarajan'
'Paloth Venugopalan'
'Jarugu Narasimha Moorthy'

_publ_contact_author_address
;Departmet of chemistry
Indian Institute of Technology - Kanpur
Kanpur - 208 016
INDIA
;
_publ_contact_author_email moorthy@iitk.ac.in
_publ_contact_author_fax +915122597436
_publ_contact_author_name 'Prof. J. N. Moorthy'
_publ_contact_author_phone +915122597438
_publ_section_title
;
 Crystal Engineering: Lattice Inclusion Based on O-H...O Hydrogen-Bonded
 Self-Assembly and Guest-Induced Structural Mimicry
;
_journal_name_full 'Journal of Organic Chemistry'
_journal_page_first 7858
_journal_page_last 7865
_journal_paper_doi 10.1021/jo3010292
_journal_volume 77
_journal_year 2012
_chemical_formula_sum 'C60 H52 N2 O8'
_chemical_formula_weight 929.07
_chemical_name_common 1,3,6,8-Tetrakis(4-hydroxy-2,6-dimethylphenyl)pyrene
_chemical_name_systematic
; 
 1,3,6,8-Tetrakis(4-hydroxy-2,6-dimethylphenyl)pyrene-2Nitrobenzene 
;
_space_group_IT_number 14
_symmetry_cell_setting monoclinic
_symmetry_space_group_name_Hall '-P 2ybc'
_symmetry_space_group_name_H-M 'P 1 21/c 1'
_atom_sites_solution_hydrogens geom
_atom_sites_solution_primary direct
_atom_sites_solution_secondary difmap
_audit_creation_method SHELXL-97
_cell_angle_alpha 90.00
_cell_angle_beta 98.591(11)
_cell_angle_gamma 90.00
_cell_formula_units_Z 4
_cell_length_a 7.946(5)
_cell_length_b 16.796(10)
_cell_length_c 18.346(11)
_cell_measurement_temperature 273(2)
_cell_volume 2421(3)
_computing_structure_refinement 'SHELXL-97 (Sheldrick, 1997)'
_diffrn_ambient_temperature 273(2)
_diffrn_measured_fraction_theta_full 0.995
_diffrn_measured_fraction_theta_max 0.995
_diffrn_radiation_monochromator graphite
_diffrn_radiation_source 'fine-focus sealed tube'
_diffrn_radiation_type MoK\a
_diffrn_radiation_wavelength 0.71073
_diffrn_reflns_av_R_equivalents 0.0496
_diffrn_reflns_av_sigmaI/netI 0.0671
_diffrn_reflns_limit_h_max 8
_diffrn_reflns_limit_h_min -9
_diffrn_reflns_limit_k_max 19
_diffrn_reflns_limit_k_min -18
_diffrn_reflns_limit_l_max 21
_diffrn_reflns_limit_l_min -21
_diffrn_reflns_number 12111
_diffrn_reflns_theta_full 25.00
_diffrn_reflns_theta_max 25.00
_diffrn_reflns_theta_min 2.86
_exptl_absorpt_coefficient_mu 0.084
_exptl_crystal_density_diffrn 1.274
_exptl_crystal_F_000 980
_refine_diff_density_max 0.200
_refine_diff_density_min -0.173
_refine_diff_density_rms 0.047
_refine_ls_extinction_method none
_refine_ls_goodness_of_fit_ref 1.023
_refine_ls_hydrogen_treatment mixed
_refine_ls_matrix_type full
_refine_ls_number_parameters 316
_refine_ls_number_reflns 4241
_refine_ls_number_restraints 0
_refine_ls_restrained_S_all 1.023
_refine_ls_R_factor_all 0.1203
_refine_ls_R_factor_gt 0.0626
_refine_ls_shift/su_max 0.000
_refine_ls_shift/su_mean 0.000
_refine_ls_structure_factor_coef Fsqd
_refine_ls_weighting_details 'calc w=1/[\s^2^(Fo^2^)+(0.0749P)^2^+0.0000P] where P=(Fo^2^+2Fc^2^)/3'
_refine_ls_weighting_scheme calc
_refine_ls_wR_factor_gt 0.1474
_refine_ls_wR_factor_ref 0.1675
_reflns_number_gt 2261
_reflns_number_total 4241
_reflns_threshold_expression >2sigma(I)
_cod_data_source_file jo3010292_si_008.cif
_cod_data_source_block TP2-NB
_cod_database_code 4027493

loop_
_symmetry_equiv_pos_as_xyz
'x, y, z'
'-x, y+1/2, -z+1/2'
'-x, -y, -z'
'x, -y-1/2, z-1/2'

loop_
_atom_site_label
_atom_site_type_symbol
_atom_site_fract_x
_atom_site_fract_y
_atom_site_fract_z
_atom_site_U_iso_or_equiv
_atom_site_adp_type
_atom_site_occupancy
_atom_site_symmetry_multiplicity
_atom_site_calc_flag
_atom_site_refinement_flags
O1 O 0.5797(3) 0.42505(11) 0.50362(11) 0.0821(7) Uani 1 1 d .
H1A H 0.6696 0.4224 0.4869 0.123 Uiso 0.50 1 calc PR
H1B H 0.5305 0.4758 0.5121 0.123 Uiso 0.50 1 d PR
O2 O 0.1290(2) -0.03205(11) 0.04938(9) 0.0668(6) Uani 1 1 d .
H2A H 0.0335 -0.0260 0.0261 0.100 Uiso 0.50 1 calc PR
H2B H 0.2215 -0.0487 0.0333 0.100 Uiso 0.50 1 d PR
O3 O -0.1195(6) 0.2856(3) 0.2400(4) 0.201(2) Uani 1 1 d .
O4 O -0.1048(6) 0.2171(3) 0.1374(3) 0.199(2) Uani 1 1 d .
N1 N -0.0431(7) 0.2487(3) 0.1953(3) 0.1353(14) Uani 1 1 d .
C1 C 0.1564(3) 0.11247(14) 0.57499(13) 0.0525(7) Uani 1 1 d .
H1C H 0.2233 0.1560 0.5920 0.063 Uiso 1 1 calc R
C2 C 0.1473(3) 0.08863(14) 0.49934(13) 0.0461(6) Uani 1 1 d .
C3 C 0.2328(3) 0.12978(13) 0.44928(13) 0.0467(6) Uani 1 1 d .
C4 C 0.2196(3) 0.10160(15) 0.37714(13) 0.0519(7) Uani 1 1 d .
H4 H 0.2779 0.1286 0.3443 0.062 Uiso 1 1 calc R
C5 C 0.1235(3) 0.03511(14) 0.35167(12) 0.0484(7) Uani 1 1 d .
C6 C 0.0341(3) -0.00563(14) 0.40062(13) 0.0461(6) Uani 1 1 d .
C7 C -0.0711(3) -0.07361(14) 0.37836(13) 0.0531(7) Uani 1 1 d .
H7 H -0.0802 -0.0912 0.3299 0.064 Uiso 1 1 calc R
C8 C 0.0452(3) 0.02058(13) 0.47509(12) 0.0421(6) Uani 1 1 d .
C9 C 0.3281(3) 0.20636(14) 0.46877(13) 0.0476(7) Uani 1 1 d .
C10 C 0.5049(4) 0.20897(15) 0.48153(15) 0.0556(7) Uani 1 1 d .
C11 C 0.5865(4) 0.28192(16) 0.49343(16) 0.0628(8) Uani 1 1 d .
H11 H 0.7048 0.2838 0.5018 0.075 Uiso 1 1 calc R
C12 C 0.4941(4) 0.35199(16) 0.49302(15) 0.0606(8) Uani 1 1 d .
C13 C 0.3210(4) 0.34994(15) 0.48220(15) 0.0645(8) Uani 1 1 d .
H13 H 0.2595 0.3970 0.4832 0.077 Uiso 1 1 calc R
C14 C 0.2346(3) 0.27706(15) 0.46958(15) 0.0554(7) Uani 1 1 d .
C15 C 0.0442(4) 0.27715(18) 0.4565(2) 0.0843(10) Uani 1 1 d .
H15A H 0.0044 0.2519 0.4102 0.126 Uiso 1 1 calc R
H15B H 0.0035 0.3310 0.4554 0.126 Uiso 1 1 calc R
H15C H 0.0025 0.2486 0.4955 0.126 Uiso 1 1 calc R
C16 C 0.6095(4) 0.13338(18) 0.48065(19) 0.0862(10) Uani 1 1 d .
H16A H 0.5605 0.0922 0.5071 0.129 Uiso 1 1 calc R
H16B H 0.7241 0.1434 0.5037 0.129 Uiso 1 1 calc R
H16C H 0.6099 0.1167 0.4306 0.129 Uiso 1 1 calc R
C17 C 0.1182(3) 0.01104(14) 0.27224(13) 0.0477(6) Uani 1 1 d .
C18 C -0.0245(3) 0.02736(15) 0.22040(14) 0.0540(7) Uani 1 1 d .
C19 C -0.0199(4) 0.01217(16) 0.14560(14) 0.0607(8) Uani 1 1 d .
H19 H -0.1143 0.0235 0.1108 0.073 Uiso 1 1 calc R
C20 C 0.1239(4) -0.01949(15) 0.12372(13) 0.0536(7) Uani 1 1 d .
C21 C 0.2643(4) -0.03738(15) 0.17496(14) 0.0581(7) Uani 1 1 d .
H21 H 0.3604 -0.0592 0.1594 0.070 Uiso 1 1 calc R
C22 C 0.2637(4) -0.02312(14) 0.24949(13) 0.0533(7) Uani 1 1 d .
C23 C -0.1832(4) 0.0630(2) 0.24141(16) 0.0820(10) Uani 1 1 d .
H23A H -0.2480 0.0222 0.2613 0.123 Uiso 1 1 calc R
H23B H -0.2500 0.0858 0.1986 0.123 Uiso 1 1 calc R
H23C H -0.1534 0.1036 0.2778 0.123 Uiso 1 1 calc R
C24 C 0.4164(4) -0.0451(2) 0.30431(16) 0.0824(10) Uani 1 1 d .
H24A H 0.5042 -0.0654 0.2787 0.124 Uiso 1 1 calc R
H24B H 0.3852 -0.0852 0.3371 0.124 Uiso 1 1 calc R
H24C H 0.4575 0.0012 0.3321 0.124 Uiso 1 1 calc R
C31 C 0.1459(6) 0.2439(2) 0.2156(2) 0.0858(10) Uani 1 1 d .
C32 C 0.2370(8) 0.1970(2) 0.1759(2) 0.1009(12) Uani 1 1 d .
H32 H 0.1835 0.1671 0.1363 0.121 Uiso 1 1 calc R
C33 C 0.4049(9) 0.1948(3) 0.1949(4) 0.1263(17) Uani 1 1 d .
H33 H 0.4700 0.1629 0.1685 0.152 Uiso 1 1 calc R
C34 C 0.4827(7) 0.2387(4) 0.2525(4) 0.1309(18) Uani 1 1 d .
H34 H 0.6006 0.2371 0.2645 0.157 Uiso 1 1 calc R
C35 C 0.3913(9) 0.2844(3) 0.2924(3) 0.1142(15) Uani 1 1 d .
H35 H 0.4465 0.3131 0.3323 0.137 Uiso 1 1 calc R
C36 C 0.2186(8) 0.2892(2) 0.2748(2) 0.0982(12) Uani 1 1 d .
H36 H 0.1536 0.3211 0.3012 0.118 Uiso 1 1 calc R

loop_
_atom_site_aniso_label
_atom_site_aniso_U_11
_atom_site_aniso_U_22
_atom_site_aniso_U_33
_atom_site_aniso_U_23
_atom_site_aniso_U_13
_atom_site_aniso_U_12
O1 0.0986(16) 0.0494(12) 0.1041(16) -0.0204(11) 0.0340(13) -0.0316(11)
O2 0.0885(15) 0.0724(13) 0.0419(10) -0.0037(9) 0.0174(10) 0.0091(10)
O3 0.143(4) 0.187(4) 0.285(6) 0.012(4) 0.067(4) 0.028(3)
O4 0.189(4) 0.218(5) 0.164(4) 0.069(3) -0.060(3) -0.062(3)
N1 0.137(5) 0.111(3) 0.155(4) 0.052(3) 0.011(4) -0.007(3)
C1 0.0717(19) 0.0399(15) 0.0478(15) -0.0076(12) 0.0151(14) -0.0131(13)
C2 0.0588(17) 0.0335(14) 0.0476(14) -0.0008(11) 0.0132(12) -0.0023(12)
C3 0.0566(17) 0.0377(14) 0.0485(15) 0.0006(12) 0.0165(13) -0.0032(12)
C4 0.0661(18) 0.0447(16) 0.0484(15) 0.0022(12) 0.0200(13) -0.0091(13)
C5 0.0636(18) 0.0435(15) 0.0411(14) 0.0000(12) 0.0176(13) -0.0040(13)
C6 0.0579(17) 0.0368(14) 0.0450(14) -0.0025(11) 0.0121(12) -0.0034(12)
C7 0.0757(19) 0.0432(15) 0.0415(14) -0.0095(12) 0.0117(13) -0.0099(14)
C8 0.0561(17) 0.0321(13) 0.0393(13) 0.0012(10) 0.0106(11) 0.0009(11)
C9 0.0609(19) 0.0381(15) 0.0461(15) -0.0018(11) 0.0153(13) -0.0065(13)
C10 0.0558(19) 0.0474(17) 0.0646(18) -0.0001(13) 0.0126(14) -0.0034(14)
C11 0.0546(18) 0.060(2) 0.0738(19) -0.0053(15) 0.0097(15) -0.0087(15)
C12 0.067(2) 0.0510(18) 0.0663(18) -0.0093(14) 0.0197(15) -0.0158(16)
C13 0.071(2) 0.0379(16) 0.089(2) -0.0032(14) 0.0256(17) -0.0013(14)
C14 0.0559(19) 0.0474(17) 0.0657(17) 0.0010(13) 0.0186(14) -0.0070(14)
C15 0.065(2) 0.057(2) 0.132(3) -0.0013(18) 0.020(2) 0.0023(16)
C16 0.070(2) 0.063(2) 0.122(3) 0.0003(18) 0.005(2) 0.0087(16)
C17 0.0650(18) 0.0403(14) 0.0399(14) 0.0014(11) 0.0151(14) -0.0062(13)
C18 0.0621(19) 0.0536(17) 0.0483(16) -0.0010(13) 0.0148(14) 0.0015(14)
C19 0.072(2) 0.0637(18) 0.0457(16) 0.0015(13) 0.0081(14) 0.0019(15)
C20 0.072(2) 0.0502(16) 0.0408(15) -0.0008(12) 0.0148(15) 0.0025(14)
C21 0.0655(19) 0.0614(18) 0.0502(16) -0.0014(13) 0.0183(15) 0.0124(14)
C22 0.0676(19) 0.0498(16) 0.0438(15) 0.0013(12) 0.0130(14) 0.0040(14)
C23 0.080(2) 0.101(2) 0.0670(19) 0.0030(18) 0.0189(17) 0.0211(19)
C24 0.077(2) 0.108(3) 0.0616(18) -0.0044(18) 0.0082(17) 0.0214(19)
C31 0.088(3) 0.072(2) 0.097(3) 0.033(2) 0.013(3) -0.001(2)
C32 0.149(4) 0.073(3) 0.082(3) 0.013(2) 0.020(3) 0.002(3)
C33 0.132(5) 0.125(4) 0.129(4) 0.029(3) 0.044(4) 0.034(4)
C34 0.103(4) 0.144(5) 0.146(5) 0.055(4) 0.018(4) -0.001(4)
C35 0.139(5) 0.098(3) 0.099(3) 0.028(3) -0.001(3) -0.032(3)
C36 0.143(4) 0.076(3) 0.079(3) 0.019(2) 0.026(3) -0.007(3)

loop_
_atom_type_symbol
_atom_type_description
_atom_type_scat_dispersion_real
_atom_type_scat_dispersion_imag
_atom_type_scat_source
C C 0.0033 0.0016 'International Tables Vol C Tables 4.2.6.8 and 6.1.1.4'
H H 0.0000 0.0000 'International Tables Vol C Tables 4.2.6.8 and 6.1.1.4'
N N 0.0061 0.0033 'International Tables Vol C Tables 4.2.6.8 and 6.1.1.4'
O O 0.0106 0.0060 'International Tables Vol C Tables 4.2.6.8 and 6.1.1.4'

loop_
_geom_angle_atom_site_label_1
_geom_angle_atom_site_label_2
_geom_angle_atom_site_label_3
_geom_angle
_geom_angle_site_symmetry_1
C12 O1 H1A 109.5 .
C12 O1 H1B 126.7 .
H1A O1 H1B 120.4 .
C20 O2 H2A 109.5 .
C20 O2 H2B 121.9 .
H2A O2 H2B 128.3 .
O3 N1 O4 127.7(6) .
O3 N1 C31 115.4(5) .
O4 N1 C31 116.8(6) .
C7 C1 C2 121.7(2) 3_556
C7 C1 H1C 119.2 3_556
C2 C1 H1C 119.2 .
C3 C2 C8 119.8(2) .
C3 C2 C1 122.4(2) .
C8 C2 C1 117.8(2) .
C4 C3 C2 118.6(2) .
C4 C3 C9 118.6(2) .
C2 C3 C9 122.7(2) .
C5 C4 C3 123.4(2) .
C5 C4 H4 118.3 .
C3 C4 H4 118.3 .
C4 C5 C6 118.7(2) .
C4 C5 C17 118.3(2) .
C6 C5 C17 123.0(2) .
C5 C6 C8 119.9(2) .
C5 C6 C7 122.3(2) .
C8 C6 C7 117.9(2) .
C1 C7 C6 122.3(2) 3_556
C1 C7 H7 118.9 3_556
C6 C7 H7 118.9 .
C8 C8 C6 120.0(3) 3_556
C8 C8 C2 120.3(2) 3_556
C6 C8 C2 119.7(2) .
C10 C9 C14 119.7(2) .
C10 C9 C3 121.7(2) .
C14 C9 C3 118.5(2) .
C11 C10 C9 119.4(2) .
C11 C10 C16 119.7(3) .
C9 C10 C16 120.8(2) .
C12 C11 C10 120.9(3) .
C12 C11 H11 119.5 .
C10 C11 H11 119.5 .
C13 C12 C11 120.2(2) .
C13 C12 O1 120.1(3) .
C11 C12 O1 119.7(3) .
C12 C13 C14 120.3(2) .
C12 C13 H13 119.9 .
C14 C13 H13 119.9 .
C9 C14 C13 119.5(3) .
C9 C14 C15 121.6(2) .
C13 C14 C15 118.9(2) .
C14 C15 H15A 109.5 .
C14 C15 H15B 109.5 .
H15A C15 H15B 109.5 .
C14 C15 H15C 109.5 .
H15A C15 H15C 109.5 .
H15B C15 H15C 109.5 .
C10 C16 H16A 109.5 .
C10 C16 H16B 109.5 .
H16A C16 H16B 109.5 .
C10 C16 H16C 109.5 .
H16A C16 H16C 109.5 .
H16B C16 H16C 109.5 .
C18 C17 C22 119.9(2) .
C18 C17 C5 120.6(2) .
C22 C17 C5 119.4(2) .
C17 C18 C19 119.7(2) .
C17 C18 C23 122.2(2) .
C19 C18 C23 118.1(3) .
C20 C19 C18 120.1(3) .
C20 C19 H19 120.0 .
C18 C19 H19 120.0 .
C19 C20 C21 120.5(2) .
C19 C20 O2 119.6(3) .
C21 C20 O2 119.8(2) .
C20 C21 C22 120.8(3) .
C20 C21 H21 119.6 .
C22 C21 H21 119.6 .
C21 C22 C17 119.1(3) .
C21 C22 C24 119.7(3) .
C17 C22 C24 121.2(2) .
C18 C23 H23A 109.5 .
C18 C23 H23B 109.5 .
H23A C23 H23B 109.5 .
C18 C23 H23C 109.5 .
H23A C23 H23C 109.5 .
H23B C23 H23C 109.5 .
C22 C24 H24A 109.5 .
C22 C24 H24B 109.5 .
H24A C24 H24B 109.5 .
C22 C24 H24C 109.5 .
H24A C24 H24C 109.5 .
H24B C24 H24C 109.5 .
C32 C31 C36 123.3(4) .
C32 C31 N1 119.6(5) .
C36 C31 N1 117.0(5) .
C33 C32 C31 118.1(5) .
C33 C32 H32 121.0 .
C31 C32 H32 121.0 .
C32 C33 C34 120.8(5) .
C32 C33 H33 119.6 .
C34 C33 H33 119.6 .
C35 C34 C33 120.8(5) .
C35 C34 H34 119.6 .
C33 C34 H34 119.6 .
C34 C35 C36 120.7(5) .
C34 C35 H35 119.7 .
C36 C35 H35 119.7 .
C35 C36 C31 116.2(4) .
C35 C36 H36 121.9 .
C31 C36 H36 121.9 .

loop_
_geom_bond_atom_site_label_1
_geom_bond_atom_site_label_2
_geom_bond_distance
_geom_bond_site_symmetry_2
O1 C12 1.403(3) .
O1 H1A 0.8200 .
O1 H1B 0.9604 .
O2 C20 1.387(3) .
O2 H2A 0.8200 .
O2 H2B 0.8776 .
O3 N1 1.255(6) .
O4 N1 1.222(6) .
N1 C31 1.495(6) .
C1 C7 1.339(3) 3_556
C1 C2 1.436(3) .
C1 H1C 0.9300 .
C2 C3 1.403(3) .
C2 C8 1.433(3) .
C3 C4 1.395(3) .
C3 C9 1.508(3) .
C4 C5 1.393(3) .
C4 H4 0.9300 .
C5 C6 1.403(3) .
C5 C17 1.507(3) .
C6 C8 1.426(3) .
C6 C7 1.438(3) .
C7 C1 1.339(3) 3_556
C7 H7 0.9300 .
C8 C8 1.423(4) 3_556
C9 C10 1.390(4) .
C9 C14 1.402(3) .
C10 C11 1.388(4) .
C10 C16 1.519(4) .
C11 C12 1.387(4) .
C11 H11 0.9300 .
C12 C13 1.361(4) .
C13 C14 1.406(4) .
C13 H13 0.9300 .
C14 C15 1.496(4) .
C15 H15A 0.9600 .
C15 H15B 0.9600 .
C15 H15C 0.9600 .
C16 H16A 0.9600 .
C16 H16B 0.9600 .
C16 H16C 0.9600 .
C17 C18 1.394(4) .
C17 C22 1.408(4) .
C18 C19 1.402(4) .
C18 C23 1.498(4) .
C19 C20 1.373(4) .
C19 H19 0.9300 .
C20 C21 1.380(4) .
C21 C22 1.389(3) .
C21 H21 0.9300 .
C22 C24 1.502(4) .
C23 H23A 0.9600 .
C23 H23B 0.9600 .
C23 H23C 0.9600 .
C24 H24A 0.9600 .
C24 H24B 0.9600 .
C24 H24C 0.9600 .
C31 C32 1.355(5) .
C31 C36 1.380(5) .
C32 C33 1.328(6) .
C32 H32 0.9300 .
C33 C34 1.360(7) .
C33 H33 0.9300 .
C34 C35 1.345(7) .
C34 H34 0.9300 .
C35 C36 1.364(6) .
C35 H35 0.9300 .
C36 H36 0.9300 .
